data_1571969
loop_
_publ_author_name
'Cobb, Caitlyn R.'
'Ngo, Ren K.'
'Dick, Emily J.'
'Lynch, Vincent M.'
'Rose, Michael J.'

_publ_section_title
;
 Multi-phosphine-chelated iron-carbide clusters <i>via</i> redox-promoted
 ligand exchange on an inert hexa-iron-carbide carbonyl cluster,
 [Fe<sub>6</sub>(&#x3bc;<sub>6</sub>-C)(&#x3bc;<sub>2</sub>-CO)<sub>4</sub>(CO)<sub>12</sub>]<sup>2</sup>.
;
_journal_issue 29
_journal_name_full 'Chemical science'
_journal_page_first 11455
_journal_page_last 11471
_journal_paper_doi 10.1039/d4sc01370k
_journal_volume 15
_journal_year 2024
_chemical_formula_moiety 'C54.422 H40.265 Fe4 N0.422 O12.578 P3, C7 H8'
_chemical_formula_sum 'C61.42 H48.26 Fe4 N0.42 O12.58 P3'
_chemical_formula_weight 1309.78
_chemical_name_systematic 9
_space_group_crystal_system triclinic
_space_group_IT_number 2
_space_group_name_Hall '-P 1'
_space_group_name_H-M_alt 'P -1'
_atom_sites_solution_hydrogens geom
_atom_sites_solution_primary dual
_audit_creation_date 2022-11-09
_audit_creation_method
;
Olex2 1.5
(compiled 2022.04.07 svn.rca3783a0 for OlexSys, GUI svn.r6498)
;
_audit_update_record
;
2023-06-02 deposited with the CCDC.	2024-06-03 downloaded from the CCDC.
;
_cell_angle_alpha 107.235(2)
_cell_angle_beta 91.498(2)
_cell_angle_gamma 117.671(2)
_cell_formula_units_Z 2
_cell_length_a 12.9515(3)
_cell_length_b 13.3229(3)
_cell_length_c 19.7999(3)
_cell_measurement_reflns_used 23521
_cell_measurement_temperature 100.02(12)
_cell_measurement_theta_max 76.8370
_cell_measurement_theta_min 3.8200
_cell_volume 2835.23(13)
_computing_cell_refinement 'CrysAlisPro 1.171.42.25a (Rigaku OD, 2021)'
_computing_data_collection 'CrysAlisPro 1.171.42.25a (Rigaku OD, 2021)'
_computing_data_reduction 'CrysAlisPro 1.171.42.25a (Rigaku OD, 2021)'
_computing_molecular_graphics 'Olex2 1.5 (Dolomanov et al., 2009)'
_computing_publication_material 'Olex2 1.5 (Dolomanov et al., 2009)'
_computing_structure_refinement 'SHELXL 2018/3 (Sheldrick, 2015)'
_computing_structure_solution 'SHELXT  (Sheldrick, 2015)'
_diffrn_ambient_environment N~2~
_diffrn_ambient_temperature 100.02(12)
_diffrn_detector 'Hybrid Pixel Array Detector'
_diffrn_detector_area_resol_mean 10.0000
_diffrn_detector_type HyPix
_diffrn_measured_fraction_theta_full 0.996
_diffrn_measured_fraction_theta_max 0.960
_diffrn_measurement_details
;
List of Runs (angles in degrees, time in seconds):

  # Type    Start    End  Width  t~exp~   \w     \q     \k     \f   Frames
#--------------------------------------------------------------------------
  1  \w   -120.00 -63.00   0.50    1.29    --  -48.45-141.00 145.00  114
  2  \w    -98.00 -21.00   0.50    1.29    --  -48.45 141.00-157.00  154
  3  \w    -89.00 -15.00   0.50    1.29    --  -48.45 129.00  30.00  148
  4  \w   -120.00 -71.00   0.50    1.29    --  -48.45-129.00 -42.00   98
  5  \w     43.00 105.00   0.50    1.29    --   48.45-141.00 145.00  124
  6  \w     37.00  98.00   0.50    1.29    --   48.45-129.00 -42.00  122
  7  \w     93.00 178.00   0.50    5.16    --  107.75 129.00  30.00  170
  8  \w     43.00 124.00   0.50    5.16    --  107.75-141.00 145.00  162
  9  \w     37.00 115.00   0.50    5.16    --  107.75-129.00 -42.00  156
 10  \w     84.00 173.00   0.50    5.16    --  107.75 141.00-157.00  178
 11  \w   -120.00 -73.00   0.50    1.29    --  -48.45-125.00   0.00   94
 12  \w   -120.00 -26.00   0.50    1.29    --  -48.45 -77.00 -30.00  188
 13  \w    -61.00  25.00   0.50    1.29    --  -48.45  38.00 -90.00  172
 14  \w     32.00 121.00   0.50    5.16    --  107.75 -19.00   0.00  178
 15  \w     35.00 106.00   0.50    5.16    --  107.75 -99.00  30.00  142
 16  \w     93.00 178.00   0.50    5.16    --  107.75  57.00   0.00  170
 17  \w     35.00 120.00   0.50    5.16    --  107.75 -38.00-150.00  170
 18  \w     95.00 178.00   0.50    5.16    --  107.75 125.00 -90.00  166
 19  \w     95.00 178.00   0.50    5.16    --  107.75  38.00  30.00  166
 20  \w     35.00 123.00   0.50    5.16    --  107.75 -57.00 -90.00  176
 21  \w     35.00 106.00   0.50    5.16    --  107.75 -99.00-120.00  142
 22  \w     35.00 106.00   0.50    5.16    --  107.75 -99.00-180.00  142
 23  \w     95.00 178.00   0.50    5.16    --  107.75  38.00 -30.00  166
 24  \w   -120.00 -33.00   0.50    1.29    --  -48.45 -57.00  90.00  174
 25  \w   -120.00 -26.00   0.50    1.29    --  -48.45 -77.00  60.00  188
 26  \w   -120.00 -26.00   0.50    1.29    --  -48.45 -77.00-150.00  188
 27  \w   -120.00 -33.00   0.50    1.29    --  -48.45 -57.00 150.00  174
 28  \w   -120.00 -26.00   0.50    1.29    --  -48.45 -77.00   0.00  188
 29  \w   -120.00 -33.00   0.50    1.29    --  -48.45 -57.00-120.00  174
 30  \w     95.00 178.00   0.50    5.16    --  107.75  38.00-180.00  166
 31  \w     95.00 178.00   0.50    5.16    --  107.75  19.00 -60.00  166
 32  \w     95.00 178.00   0.50    5.16    --  107.75  19.00-120.00  166
 33  \w     95.00 178.00   0.50    5.16    --  107.75  38.00  60.00  166
 34  \w     95.00 178.00   0.50    5.16    --  107.75  19.00 120.00  166
;
_diffrn_measurement_device 'four-circle diffractometer'
_diffrn_measurement_device_type 'SuperNova, Dual, Cu at home/near, HyPix'
_diffrn_measurement_method '\w scans'
_diffrn_orient_matrix_type 'CrysAlisPro convention (1999,Acta A55,543-557)'
_diffrn_orient_matrix_UB_11 -0.0284203000
_diffrn_orient_matrix_UB_12 -0.0637575000
_diffrn_orient_matrix_UB_13 -0.0823550000
_diffrn_orient_matrix_UB_21 0.0342298000
_diffrn_orient_matrix_UB_22 -0.0918125000
_diffrn_orient_matrix_UB_23 0.0099433000
_diffrn_orient_matrix_UB_31 -0.1294672000
_diffrn_orient_matrix_UB_32 -0.0831114000
_diffrn_orient_matrix_UB_33 0.0037112000
_diffrn_radiation_monochromator mirror
_diffrn_radiation_probe x-ray
_diffrn_radiation_type 'Cu K\a'
_diffrn_radiation_wavelength 1.54184
_diffrn_reflns_av_R_equivalents 0.0552
_diffrn_reflns_av_unetI/netI 0.0398
_diffrn_reflns_Laue_measured_fraction_full 0.996
_diffrn_reflns_Laue_measured_fraction_max 0.960
_diffrn_reflns_limit_h_max 14
_diffrn_reflns_limit_h_min -16
_diffrn_reflns_limit_k_max 16
_diffrn_reflns_limit_k_min -16
_diffrn_reflns_limit_l_max 24
_diffrn_reflns_limit_l_min -25
_diffrn_reflns_number 52147
_diffrn_reflns_point_group_measured_fraction_full 0.996
_diffrn_reflns_point_group_measured_fraction_max 0.960
_diffrn_reflns_theta_full 67.684
_diffrn_reflns_theta_max 77.020
_diffrn_reflns_theta_min 3.875
_diffrn_source 'micro-focus sealed X-ray tube'
_diffrn_source_type 'SuperNova (Cu) X-ray Source'
_exptl_absorpt_coefficient_mu 9.388
_exptl_absorpt_correction_T_max 1.00000
_exptl_absorpt_correction_T_min 0.32954
_exptl_absorpt_correction_type multi-scan
_exptl_absorpt_process_details
;
CrysAlisPro 1.171.42.25a (Rigaku Oxford Diffraction, 2021)
Empirical absorption correction using spherical harmonics,
implemented in SCALE3 ABSPACK scaling algorithm.
;
_exptl_crystal_colour 'clear dark red'
_exptl_crystal_colour_lustre clear
_exptl_crystal_colour_modifier dark
_exptl_crystal_colour_primary red
_exptl_crystal_density_diffrn 1.534
_exptl_crystal_description needle
_exptl_crystal_F_000 1339
_exptl_crystal_preparation 'Made from the reaction of 2 with Triphos in MeCN.'
_exptl_crystal_recrystallization_method 'Cyrstal grown from vapor diffusion of pentane into toluene at RT under N2.'
_exptl_crystal_size_max 0.189
_exptl_crystal_size_mid 0.117
_exptl_crystal_size_min 0.096
_refine_diff_density_max 0.533
_refine_diff_density_min -0.459
_refine_diff_density_rms 0.066
_refine_ls_extinction_method none
_refine_ls_goodness_of_fit_ref 1.060
_refine_ls_hydrogen_treatment constr
_refine_ls_matrix_type full
_refine_ls_number_parameters 808
_refine_ls_number_reflns 11522
_refine_ls_number_restraints 247
_refine_ls_restrained_S_all 1.053
_refine_ls_R_factor_all 0.0432
_refine_ls_R_factor_gt 0.0382
_refine_ls_shift/su_max 0.001
_refine_ls_shift/su_mean 0.000
_refine_ls_structure_factor_coef Fsqd
_refine_ls_weighting_details 'w=1/[\s^2^(Fo^2^)+(0.0455P)^2^+1.6688P] where P=(Fo^2^+2Fc^2^)/3'
_refine_ls_weighting_scheme calc
_refine_ls_wR_factor_gt 0.0912
_refine_ls_wR_factor_ref 0.0935
_reflns_Friedel_coverage 0.000
_reflns_number_gt 10410
_reflns_number_total 11522
_reflns_threshold_expression 'I > 2\s(I)'
_cod_data_source_file d4sc01370k3.cif
_cod_data_source_block compound9
_cod_depositor_comments 'Adding full bibliography for 1571968--1571976.cif.'
_cod_original_cell_volume 2835.23(11)
_cod_database_code 1571969
_shelx_shelxl_version_number 2018/3
_chemical_oxdiff_formula 'Fe P C O H'
_shelx_space_group_comment
;
The symmetry employed for this shelxl refinement is uniquely defined
by the following loop, which should always be used as a source of
symmetry information in preference to the above space-group names.
They are only intended as comments.
;
_olex2_refinement_description
;
1. Restrained distances
 C54-O13 = N1-C55
 1.14 with sigma of 0.01
 C55-C56
 1.45 with sigma of 0.01
 N1-C56
 2.6 with sigma of 0.01
 C023-C026 \\sim C60-C59
 with sigma of 0.02
 C023-C027 \\sim C60-C61
 with sigma of 0.02
 C026-C027 \\sim C59-C61
 with sigma of 0.04
 C024-C025 \\sim C62-C57
 with sigma of 0.02
 C024-C027 \\sim C62-C61
 with sigma of 0.02
 C024-C029 \\sim C62-C0
 with sigma of 0.04
 C025-C026 \\sim C57-C59
 with sigma of 0.04
 C025-C028 \\sim C57-C58
 with sigma of 0.02
 C026-C028 \\sim C59-C58
 with sigma of 0.02
 C024-C028 \\sim C62-C58
 with sigma of 0.04
 C027-C029 \\sim C61-C0
 with sigma of 0.02
 C025-C027 \\sim C57-C61
 with sigma of 0.04
 C023-C024 \\sim C60-C62
 with sigma of 0.04
 C023-C028 \\sim C60-C58
 with sigma of 0.04
 C023-C029 \\sim C60-C0
 with sigma of 0.04
2. Uiso/Uaniso restraints and constraints
C0 \\sim C028 \\sim C026 \\sim C61 \\sim C60 \\sim C025 \\sim C59 \\sim C024
\\sim C58 \\sim C027 \\sim C57 \\sim C62 \\sim C023 \\sim C029: within 2A with
sigma of 0.01 and sigma for terminal atoms of 0.02 within 2A
Uanis(C023) = Uanis(C62)
Uanis(C54) = Uanis(N1)
Uanis(O13) = Uanis(C55)
3. Others
 Sof(C0)=Sof(H0A)=Sof(H0B)=Sof(H0C)=Sof(C61)=Sof(C62)=Sof(H62)=Sof(C57)=
 Sof(H57)=Sof(C58)=Sof(H58)=Sof(C59)=Sof(H59)=Sof(C60)=Sof(H60)=1-FVAR(1)
 Sof(C023)=Sof(H023)=Sof(C024)=Sof(H024)=Sof(C025)=Sof(H025)=Sof(C026)=
 Sof(H026)=Sof(C027)=Sof(C028)=Sof(H028)=Sof(C029)=Sof(H02A)=Sof(H02B)=
 Sof(H02C)=FVAR(1)
 Sof(N1)=Sof(C55)=Sof(C56)=Sof(H56A)=Sof(H56B)=Sof(H56C)=1-FVAR(2)
 Sof(C54)=Sof(O13)=FVAR(2)
4.a Secondary CH2 refined with riding coordinates:
 C17(H17A,H17B), C15(H15A,H15B), C16(H16A,H16B)
4.b Aromatic/amide H refined with riding coordinates:
 C31(H31), C28(H28), C29(H29), C43(H43), C27(H27), C35(H35), C49(H49),
 C25(H25), C41(H41), C19(H19), C40(H40), C37(H37), C47(H47), C34(H34), C32(H32),
  C33(H33), C26(H26), C39(H39), C46(H46), C50(H50), C44(H44), C53(H53),
 C38(H38), C45(H45), C20(H20), C23(H23), C51(H51), C52(H52), C22(H22), C21(H21),
  C023(H023), C024(H024), C025(H025), C026(H026), C028(H028), C62(H62),
 C57(H57), C58(H58), C59(H59), C60(H60)
4.c Idealised Me refined as rotating group:
 C13(H13A,H13B,H13C), C029(H02A,H02B,H02C), C0(H0A,H0B,H0C), C56(H56A,H56B,H56C)
;
_olex2_submission_special_instructions 'No special instructions were received'
_oxdiff_exptl_absorpt_empirical_details
;
Empirical correction (ABSPACK) includes:
- Absorption correction using spherical harmonics
- Frame scaling
;
_oxdiff_exptl_absorpt_empirical_full_max 2.523
_oxdiff_exptl_absorpt_empirical_full_min 0.615

loop_
_space_group_symop_operation_xyz
'x, y, z'
'-x, -y, -z'

loop_
_atom_site_label
_atom_site_type_symbol
_atom_site_fract_x
_atom_site_fract_y
_atom_site_fract_z
_atom_site_U_iso_or_equiv
_atom_site_adp_type
_atom_site_occupancy
_atom_site_site_symmetry_order
_atom_site_calc_flag
_atom_site_refinement_flags_posn
_atom_site_refinement_flags_adp
_atom_site_refinement_flags_occupancy
_atom_site_disorder_assembly
_atom_site_disorder_group
Fe1 Fe 0.79671(3) 0.51765(3) 0.26936(2) 0.01451(8) Uani 1 1 d . . . . .
Fe2 Fe 0.42671(3) 0.07221(3) 0.22847(2) 0.01858(9) Uani 1 1 d . . . . .
Fe3 Fe 0.52374(3) 0.19469(3) 0.35998(2) 0.02057(9) Uani 1 1 d . . . . .
Fe4 Fe 0.36010(3) 0.21837(3) 0.30231(2) 0.02162(9) Uani 1 1 d . . . . .
P2 P 0.72754(5) 0.54198(5) 0.17209(3) 0.01530(11) Uani 1 1 d . . . . .
P3 P 0.95918(5) 0.54335(5) 0.22452(3) 0.01665(12) Uani 1 1 d . . . . .
P1 P 0.87266(5) 0.71478(5) 0.32756(3) 0.01734(12) Uani 1 1 d . . . . .
O1 O 0.64027(14) 0.45850(14) 0.30481(8) 0.0175(3) Uani 1 1 d . . . . .
O2 O 0.68343(14) 0.33638(13) 0.22754(8) 0.0174(3) Uani 1 1 d . . . . .
O12 O 0.27364(16) -0.01142(15) 0.33462(10) 0.0279(4) Uani 1 1 d . . . . .
O6 O 0.66719(17) 0.44378(16) 0.46257(10) 0.0309(4) Uani 1 1 d . . . . .
O3 O 0.61136(17) 0.07952(16) 0.14359(11) 0.0361(5) Uani 1 1 d . . . . .
O10 O 0.44295(19) 0.45940(18) 0.40968(12) 0.0395(5) Uani 1 1 d . . . . .
O5 O 0.34419(19) -0.18003(17) 0.21680(11) 0.0375(5) Uani 1 1 d . . . . .
O4 O 0.26574(19) 0.01813(19) 0.10020(11) 0.0381(5) Uani 1 1 d . . . . .
O7 O 0.72404(19) 0.1567(2) 0.32384(12) 0.0416(5) Uani 1 1 d . . . . .
O11 O 0.1196(2) 0.1157(2) 0.33607(15) 0.0541(7) Uani 1 1 d . . . . .
O9 O 0.3003(2) 0.2749(2) 0.17918(13) 0.0488(6) Uani 1 1 d . . . . .
O8 O 0.4758(2) 0.0768(2) 0.46932(12) 0.0487(6) Uani 1 1 d . . . . .
C36 C 0.5901(2) 0.5499(2) 0.16295(13) 0.0190(5) Uani 1 1 d . . . . .
C13 C 1.0389(2) 0.8507(2) 0.17165(13) 0.0232(5) Uani 1 1 d . . . . .
H13A H 1.003397 0.902526 0.175106 0.035 Uiso 1 1 calc R U . . .
H13B H 1.041988 0.815669 0.121207 0.035 Uiso 1 1 calc R U . . .
H13C H 1.119538 0.898960 0.200625 0.035 Uiso 1 1 calc R U . . .
C30 C 0.6933(2) 0.4168(2) 0.08810(12) 0.0186(4) Uani 1 1 d . . . . .
C31 C 0.7675(2) 0.4237(2) 0.03781(12) 0.0206(5) Uani 1 1 d . . . . .
H31 H 0.838346 0.497553 0.044936 0.025 Uiso 1 1 calc R U . . .
C12 C 0.3476(2) 0.0685(2) 0.31822(13) 0.0234(5) Uani 1 1 d . . . . .
C28 C 0.8537(2) 0.2076(2) 0.07414(13) 0.0229(5) Uani 1 1 d . . . . .
H28 H 0.787222 0.128368 0.060007 0.027 Uiso 1 1 calc R U . . .
C29 C 0.8559(2) 0.3007(2) 0.13061(13) 0.0207(5) Uani 1 1 d . . . . .
H29 H 0.791179 0.284867 0.155250 0.025 Uiso 1 1 calc R U . . .
C2 C 0.6129(2) 0.3494(2) 0.26906(11) 0.0165(4) Uani 1 1 d . . . . .
C48 C 0.9575(2) 0.7808(2) 0.42005(13) 0.0231(5) Uani 1 1 d . . . . .
C1 C 0.5124(2) 0.2468(2) 0.27907(12) 0.0187(4) Uani 1 1 d . . . . .
C17 C 0.9721(2) 0.8104(2) 0.28083(12) 0.0189(4) Uani 1 1 d . . . . .
H17A H 0.956424 0.878151 0.286465 0.023 Uiso 1 1 calc R U . . .
H17B H 1.054888 0.845700 0.305655 0.023 Uiso 1 1 calc R U . . .
C24 C 0.9526(2) 0.4170(2) 0.15101(13) 0.0198(5) Uani 1 1 d . . . . .
C14 C 0.9635(2) 0.7493(2) 0.19973(12) 0.0183(4) Uani 1 1 d . . . . .
C43 C 0.7386(2) 0.8268(2) 0.30622(14) 0.0252(5) Uani 1 1 d . . . . .
H43 H 0.789210 0.855861 0.274545 0.030 Uiso 1 1 calc R U . . .
C15 C 1.0203(2) 0.6675(2) 0.18796(12) 0.0187(4) Uani 1 1 d . . . . .
H15A H 1.106046 0.719551 0.209458 0.022 Uiso 1 1 calc R U . . .
H15B H 1.013705 0.631611 0.135441 0.022 Uiso 1 1 calc R U . . .
C18 C 1.0857(2) 0.5796(2) 0.28998(13) 0.0223(5) Uani 1 1 d . . . . .
C27 C 0.9484(2) 0.2301(2) 0.03842(14) 0.0264(5) Uani 1 1 d . . . . .
H27 H 0.946280 0.166506 -0.000502 0.032 Uiso 1 1 calc R U . . .
C35 C 0.5889(2) 0.3078(2) 0.07662(13) 0.0225(5) Uani 1 1 d . . . . .
H35 H 0.537406 0.302495 0.110343 0.027 Uiso 1 1 calc R U . . .
C6 C 0.6091(2) 0.3468(2) 0.42315(13) 0.0250(5) Uani 1 1 d . . . . .
C16 C 0.8352(2) 0.6809(2) 0.15659(12) 0.0188(4) Uani 1 1 d . . . . .
H16A H 0.838617 0.659121 0.104673 0.023 Uiso 1 1 calc R U . . .
H16B H 0.803547 0.737579 0.167330 0.023 Uiso 1 1 calc R U . . .
C49 C 1.0618(2) 0.8927(2) 0.44552(13) 0.0257(5) Uani 1 1 d . . . . .
H49 H 1.091178 0.938117 0.414639 0.031 Uiso 1 1 calc R U . . .
C25 C 1.0482(2) 0.4385(2) 0.11543(15) 0.0272(5) Uani 1 1 d . . . . .
H25 H 1.115160 0.517502 0.129603 0.033 Uiso 1 1 calc R U . . .
C42 C 0.7561(2) 0.7569(2) 0.34069(13) 0.0233(5) Uani 1 1 d . . . . .
C3 C 0.5448(2) 0.0824(2) 0.17983(14) 0.0252(5) Uani 1 1 d . . . . .
C41 C 0.5194(2) 0.5425(2) 0.21496(14) 0.0234(5) Uani 1 1 d . . . . .
H41 H 0.538840 0.528322 0.256555 0.028 Uiso 1 1 calc R U . . .
C19 C 1.1626(2) 0.6974(3) 0.33578(14) 0.0276(5) Uani 1 1 d . . . . .
H19 H 1.154250 0.762180 0.330925 0.033 Uiso 1 1 calc R U . . .
C40 C 0.4200(2) 0.5559(2) 0.20583(15) 0.0286(5) Uani 1 1 d . . . . .
H40 H 0.371596 0.550830 0.241315 0.034 Uiso 1 1 calc R U . . .
C37 C 0.5591(2) 0.5690(2) 0.10159(14) 0.0261(5) Uani 1 1 d . . . . .
H37 H 0.606174 0.572749 0.065425 0.031 Uiso 1 1 calc R U . . .
C47 C 0.6800(2) 0.7143(2) 0.38653(15) 0.0294(6) Uani 1 1 d . . . . .
H47 H 0.689430 0.665092 0.409599 0.035 Uiso 1 1 calc R U . . .
C34 C 0.5600(2) 0.2072(2) 0.01609(14) 0.0264(5) Uani 1 1 d . . . . .
H34 H 0.489022 0.133231 0.008551 0.032 Uiso 1 1 calc R U . . .
C32 C 0.7379(2) 0.3227(2) -0.02278(13) 0.0249(5) Uani 1 1 d . . . . .
H32 H 0.788539 0.327789 -0.056966 0.030 Uiso 1 1 calc R U . . .
C33 C 0.6349(3) 0.2151(2) -0.03331(13) 0.0284(6) Uani 1 1 d . . . . .
H33 H 0.615341 0.146164 -0.074543 0.034 Uiso 1 1 calc R U . . .
C8 C 0.4946(3) 0.1233(2) 0.42745(15) 0.0336(6) Uani 1 1 d . . . . .
C4 C 0.3271(2) 0.0405(2) 0.15167(14) 0.0257(5) Uani 1 1 d . . . . .
C26 C 1.0459(3) 0.3453(2) 0.05954(15) 0.0308(6) Uani 1 1 d . . . . .
H26 H 1.111430 0.360382 0.035655 0.037 Uiso 1 1 calc R U . . .
C10 C 0.4126(2) 0.3656(2) 0.36901(15) 0.0292(6) Uani 1 1 d . . . . .
C5 C 0.3751(2) -0.0828(2) 0.22040(14) 0.0257(5) Uani 1 1 d . . . . .
C39 C 0.3914(2) 0.5767(2) 0.14547(15) 0.0291(6) Uani 1 1 d . . . . .
H39 H 0.324163 0.586861 0.139933 0.035 Uiso 1 1 calc R U . . .
C46 C 0.5906(3) 0.7436(3) 0.39857(18) 0.0391(7) Uani 1 1 d . . . . .
H46 H 0.540206 0.715431 0.430542 0.047 Uiso 1 1 calc R U . . .
C50 C 1.1225(3) 0.9376(3) 0.51557(15) 0.0335(6) Uani 1 1 d . . . . .
H50 H 1.193806 1.013453 0.532301 0.040 Uiso 1 1 calc R U . . .
C44 C 0.6475(2) 0.8544(2) 0.31790(16) 0.0324(6) Uani 1 1 d . . . . .
H44 H 0.635811 0.901322 0.293826 0.039 Uiso 1 1 calc R U . . .
C53 C 0.9141(3) 0.7180(2) 0.46727(14) 0.0314(6) Uani 1 1 d . . . . .
H53 H 0.842181 0.642676 0.451123 0.038 Uiso 1 1 calc R U . . .
C38 C 0.4603(2) 0.5826(2) 0.09313(15) 0.0305(6) Uani 1 1 d . . . . .
H38 H 0.440015 0.595887 0.051396 0.037 Uiso 1 1 calc R U . . .
C45 C 0.5744(3) 0.8135(3) 0.36431(18) 0.0395(7) Uani 1 1 d . . . . .
H45 H 0.513071 0.833255 0.372789 0.047 Uiso 1 1 calc R U . . .
C7 C 0.6440(3) 0.1693(2) 0.33744(14) 0.0305(6) Uani 1 1 d . . . . .
C9 C 0.3228(2) 0.2535(2) 0.22759(16) 0.0318(6) Uani 1 1 d . . . . .
C20 C 1.2521(2) 0.7208(3) 0.38885(16) 0.0373(7) Uani 1 1 d . . . . .
H20 H 1.304167 0.801375 0.420098 0.045 Uiso 1 1 calc R U . . .
C11 C 0.2123(3) 0.1556(2) 0.32264(18) 0.0361(7) Uani 1 1 d . . . . .
C23 C 1.0995(2) 0.4852(3) 0.29745(16) 0.0312(6) Uani 1 1 d . . . . .
H23 H 1.047546 0.404278 0.266620 0.037 Uiso 1 1 calc R U . . .
C51 C 1.0804(3) 0.8735(3) 0.56138(15) 0.0394(7) Uani 1 1 d . . . . .
H51 H 1.123513 0.903891 0.609052 0.047 Uiso 1 1 calc R U . . .
C52 C 0.9749(3) 0.7643(3) 0.53736(15) 0.0397(7) Uani 1 1 d . . . . .
H52 H 0.944164 0.721085 0.569196 0.048 Uiso 1 1 calc R U . . .
C22 C 1.1897(3) 0.5101(3) 0.35018(18) 0.0416(8) Uani 1 1 d . . . . .
H22 H 1.199617 0.445968 0.354732 0.050 Uiso 1 1 calc R U . . .
C21 C 1.2648(3) 0.6269(3) 0.39592(17) 0.0416(8) Uani 1 1 d . . . . .
H21 H 1.325256 0.642810 0.432270 0.050 Uiso 1 1 calc R U . . .
C023 C 0.9192(8) -0.0247(11) 0.0784(4) 0.0447(14) Uani 0.791(5) 1 d D U P A 1
H023 H 0.996854 0.009961 0.068071 0.054 Uiso 0.791(5) 1 calc R U P A 1
C024 C 0.7849(5) -0.0272(5) 0.1592(3) 0.0424(11) Uani 0.791(5) 1 d D U P A 1
H024 H 0.769659 0.006763 0.204564 0.051 Uiso 0.791(5) 1 calc R U P A 1
C025 C 0.6951(5) -0.1300(4) 0.1092(3) 0.0434(10) Uani 0.791(5) 1 d D U P A 1
H025 H 0.617787 -0.166613 0.119867 0.052 Uiso 0.791(5) 1 calc R U P A 1
C026 C 0.8285(4) -0.1276(4) 0.0274(3) 0.0429(10) Uani 0.791(5) 1 d D U P A 1
H026 H 0.843358 -0.161295 -0.018166 0.051 Uiso 0.791(5) 1 calc R U P A 1
C027 C 0.8995(4) 0.0291(4) 0.1443(3) 0.0447(10) Uani 0.791(5) 1 d D U P A 1
C028 C 0.7166(4) -0.1815(4) 0.0424(3) 0.0447(10) Uani 0.791(5) 1 d D U P A 1
H028 H 0.654309 -0.253203 0.007675 0.054 Uiso 0.791(5) 1 calc R U P A 1
C029 C 0.9974(5) 0.1432(4) 0.1973(3) 0.0641(15) Uani 0.791(5) 1 d D U P A 1
H02A H 1.066528 0.133164 0.205361 0.096 Uiso 0.791(5) 1 calc R U P A 1
H02B H 0.970961 0.162372 0.242944 0.096 Uiso 0.791(5) 1 calc R U P A 1
H02C H 1.019304 0.209187 0.178478 0.096 Uiso 0.791(5) 1 calc R U P A 1
C0 C 0.7361(15) -0.2177(14) -0.0031(8) 0.049(4) Uani 0.209(5) 1 d D U P A 2
H0A H 0.772175 -0.198712 -0.043778 0.073 Uiso 0.209(5) 1 calc R U P A 2
H0B H 0.652715 -0.237851 -0.011894 0.073 Uiso 0.209(5) 1 calc R U P A 2
H0C H 0.740318 -0.286728 0.001884 0.073 Uiso 0.209(5) 1 calc R U P A 2
C61 C 0.8014(13) -0.1108(12) 0.0643(8) 0.0366(19) Uani 0.209(5) 1 d D U P A 2
C62 C 0.919(3) -0.022(4) 0.0704(17) 0.0447(14) Uani 0.209(5) 1 d D U P A 2
H62 H 0.955558 -0.026117 0.029525 0.054 Uiso 0.209(5) 1 calc R U P A 2
C57 C 0.9815(15) 0.0706(15) 0.1346(9) 0.056(3) Uani 0.209(5) 1 d D U P A 2
H57 H 1.063877 0.124635 0.140290 0.067 Uiso 0.209(5) 1 calc R U P A 2
C58 C 0.9209(16) 0.0841(16) 0.1923(10) 0.054(3) Uani 0.209(5) 1 d D U P A 2
H58 H 0.961588 0.150417 0.236191 0.065 Uiso 0.209(5) 1 calc R U P A 2
C59 C 0.8070(17) 0.0042(19) 0.1849(11) 0.049(3) Uani 0.209(5) 1 d D U P A 2
H59 H 0.766317 0.015994 0.223160 0.058 Uiso 0.209(5) 1 calc R U P A 2
C60 C 0.7476(17) -0.0944(18) 0.1236(9) 0.041(3) Uani 0.209(5) 1 d D U P A 2
H60 H 0.668050 -0.153114 0.121274 0.049 Uiso 0.209(5) 1 calc R U P A 2
C54 C 0.859(4) 0.492(4) 0.3423(17) 0.020(2) Uani 0.578(8) 1 d D . P B 1
O13 O 0.8945(18) 0.465(2) 0.3829(9) 0.027(2) Uani 0.578(8) 1 d D . P B 1
N1 N 0.854(5) 0.480(4) 0.3448(19) 0.020(2) Uani 0.422(8) 1 d D . P B 2
C55 C 0.885(4) 0.462(5) 0.3921(19) 0.027(2) Uani 0.422(8) 1 d D . P B 2
C56 C 0.9366(7) 0.4461(7) 0.4516(4) 0.037(2) Uani 0.422(8) 1 d D . P B 2
H56A H 0.914731 0.360947 0.439116 0.055 Uiso 0.422(8) 1 calc R U P B 2
H56B H 0.906653 0.470819 0.494795 0.055 Uiso 0.422(8) 1 calc R U P B 2
H56C H 1.023320 0.496059 0.460912 0.055 Uiso 0.422(8) 1 calc R U P B 2

loop_
_atom_site_aniso_label
_atom_site_aniso_U_11
_atom_site_aniso_U_22
_atom_site_aniso_U_33
_atom_site_aniso_U_23
_atom_site_aniso_U_13
_atom_site_aniso_U_12
Fe1 0.01103(17) 0.01211(16) 0.01771(17) 0.00591(13) 0.00343(13) 0.00319(14)
Fe2 0.01575(18) 0.01286(17) 0.02223(18) 0.00539(14) 0.00602(14) 0.00358(15)
Fe3 0.0208(2) 0.01543(18) 0.02185(18) 0.00755(14) 0.00504(15) 0.00550(15)
Fe4 0.01513(19) 0.01520(18) 0.0316(2) 0.00787(15) 0.00873(15) 0.00516(15)
P2 0.0121(3) 0.0134(3) 0.0184(3) 0.0057(2) 0.0027(2) 0.0047(2)
P3 0.0125(3) 0.0166(3) 0.0210(3) 0.0089(2) 0.0044(2) 0.0058(2)
P1 0.0139(3) 0.0131(3) 0.0194(3) 0.0047(2) 0.0036(2) 0.0030(2)
O1 0.0146(8) 0.0137(7) 0.0217(8) 0.0067(6) 0.0052(6) 0.0046(6)
O2 0.0160(8) 0.0132(7) 0.0201(7) 0.0070(6) 0.0062(6) 0.0042(6)
O12 0.0252(10) 0.0187(9) 0.0331(9) 0.0109(7) 0.0122(8) 0.0043(8)
O6 0.0339(11) 0.0220(9) 0.0254(9) 0.0053(7) 0.0022(8) 0.0069(8)
O3 0.0292(10) 0.0193(9) 0.0487(12) 0.0049(8) 0.0224(9) 0.0067(8)
O10 0.0404(12) 0.0264(10) 0.0463(12) 0.0027(9) 0.0135(10) 0.0180(9)
O5 0.0444(12) 0.0200(10) 0.0483(12) 0.0144(9) 0.0204(10) 0.0140(9)
O4 0.0406(12) 0.0371(11) 0.0311(10) 0.0110(9) -0.0007(9) 0.0158(10)
O7 0.0365(12) 0.0443(12) 0.0499(12) 0.0094(10) 0.0051(10) 0.0291(11)
O11 0.0293(12) 0.0314(11) 0.096(2) 0.0212(12) 0.0374(13) 0.0103(10)
O9 0.0495(14) 0.0357(12) 0.0571(14) 0.0197(11) -0.0085(11) 0.0168(11)
O8 0.0659(16) 0.0395(12) 0.0380(12) 0.0250(10) 0.0100(11) 0.0170(12)
C36 0.0146(11) 0.0133(10) 0.0253(11) 0.0051(9) 0.0024(9) 0.0050(9)
C13 0.0211(12) 0.0198(12) 0.0283(12) 0.0122(10) 0.0062(10) 0.0074(10)
C30 0.0188(11) 0.0179(11) 0.0199(11) 0.0065(9) 0.0009(9) 0.0099(10)
C31 0.0197(12) 0.0221(12) 0.0228(11) 0.0088(9) 0.0040(9) 0.0118(10)
C12 0.0235(13) 0.0165(11) 0.0262(12) 0.0066(9) 0.0101(10) 0.0069(10)
C28 0.0237(13) 0.0211(12) 0.0268(12) 0.0099(10) 0.0060(10) 0.0124(10)
C29 0.0179(12) 0.0236(12) 0.0264(12) 0.0130(10) 0.0080(9) 0.0120(10)
C2 0.0177(11) 0.0163(11) 0.0163(10) 0.0058(8) 0.0035(8) 0.0089(9)
C48 0.0225(13) 0.0187(12) 0.0217(11) 0.0059(9) 0.0054(10) 0.0058(10)
C1 0.0154(11) 0.0154(11) 0.0196(11) 0.0039(9) 0.0035(9) 0.0045(9)
C17 0.0156(11) 0.0154(11) 0.0231(11) 0.0086(9) 0.0038(9) 0.0045(9)
C24 0.0190(12) 0.0208(11) 0.0241(11) 0.0114(9) 0.0075(9) 0.0110(10)
C14 0.0138(11) 0.0157(11) 0.0244(11) 0.0106(9) 0.0047(9) 0.0044(9)
C43 0.0204(12) 0.0184(12) 0.0298(13) 0.0029(10) 0.0027(10) 0.0076(10)
C15 0.0118(11) 0.0200(11) 0.0229(11) 0.0088(9) 0.0038(9) 0.0060(9)
C18 0.0139(11) 0.0298(13) 0.0260(12) 0.0159(10) 0.0059(9) 0.0093(10)
C27 0.0362(15) 0.0288(13) 0.0257(12) 0.0138(10) 0.0138(11) 0.0220(12)
C35 0.0208(12) 0.0217(12) 0.0236(12) 0.0089(10) 0.0028(9) 0.0088(10)
C6 0.0246(13) 0.0251(13) 0.0247(12) 0.0118(10) 0.0083(10) 0.0098(11)
C16 0.0174(11) 0.0146(10) 0.0230(11) 0.0085(9) 0.0036(9) 0.0058(9)
C49 0.0241(13) 0.0193(12) 0.0254(12) 0.0055(10) 0.0028(10) 0.0058(11)
C25 0.0211(13) 0.0242(13) 0.0400(14) 0.0168(11) 0.0150(11) 0.0103(11)
C42 0.0170(12) 0.0152(11) 0.0277(12) 0.0026(9) 0.0048(10) 0.0030(10)
C3 0.0225(13) 0.0119(11) 0.0319(13) 0.0029(9) 0.0061(11) 0.0041(10)
C41 0.0198(12) 0.0212(12) 0.0286(12) 0.0098(10) 0.0049(10) 0.0090(10)
C19 0.0186(12) 0.0332(14) 0.0269(12) 0.0125(11) 0.0026(10) 0.0085(11)
C40 0.0192(13) 0.0282(13) 0.0398(14) 0.0127(11) 0.0092(11) 0.0121(11)
C37 0.0215(13) 0.0287(13) 0.0278(12) 0.0091(10) 0.0037(10) 0.0125(11)
C47 0.0249(13) 0.0187(12) 0.0381(14) 0.0066(11) 0.0126(11) 0.0073(11)
C34 0.0272(14) 0.0155(11) 0.0279(12) 0.0053(10) -0.0004(10) 0.0054(10)
C32 0.0300(14) 0.0284(13) 0.0229(12) 0.0108(10) 0.0078(10) 0.0183(12)
C33 0.0386(16) 0.0230(13) 0.0215(12) 0.0018(10) 0.0004(11) 0.0174(12)
C8 0.0373(16) 0.0235(13) 0.0300(14) 0.0085(11) 0.0033(12) 0.0080(12)
C4 0.0276(14) 0.0197(12) 0.0272(13) 0.0080(10) 0.0079(11) 0.0097(11)
C26 0.0322(15) 0.0325(14) 0.0406(15) 0.0202(12) 0.0222(12) 0.0208(13)
C10 0.0234(13) 0.0285(14) 0.0384(14) 0.0128(12) 0.0137(11) 0.0140(12)
C5 0.0240(13) 0.0219(13) 0.0276(12) 0.0088(10) 0.0109(10) 0.0082(11)
C39 0.0167(12) 0.0254(13) 0.0454(15) 0.0100(11) 0.0026(11) 0.0120(11)
C46 0.0280(15) 0.0259(14) 0.0556(19) 0.0068(13) 0.0207(14) 0.0111(12)
C50 0.0282(15) 0.0246(13) 0.0303(14) 0.0050(11) -0.0005(11) 0.0027(12)
C44 0.0265(14) 0.0218(13) 0.0451(16) 0.0065(11) 0.0055(12) 0.0121(12)
C53 0.0348(15) 0.0204(13) 0.0255(13) 0.0054(10) 0.0064(11) 0.0048(12)
C38 0.0242(14) 0.0335(14) 0.0365(14) 0.0113(12) 0.0005(11) 0.0170(12)
C45 0.0246(15) 0.0274(14) 0.062(2) 0.0074(14) 0.0134(14) 0.0144(12)
C7 0.0353(16) 0.0226(13) 0.0299(13) 0.0082(10) 0.0005(11) 0.0125(12)
C9 0.0219(13) 0.0210(13) 0.0456(16) 0.0091(12) 0.0020(12) 0.0070(11)
C20 0.0197(14) 0.0496(18) 0.0331(15) 0.0155(13) 0.0002(11) 0.0093(13)
C11 0.0287(15) 0.0221(13) 0.0579(19) 0.0120(13) 0.0188(14) 0.0135(12)
C23 0.0220(13) 0.0354(15) 0.0420(15) 0.0229(13) 0.0071(11) 0.0132(12)
C51 0.0476(18) 0.0313(15) 0.0216(13) 0.0031(11) -0.0050(12) 0.0099(14)
C52 0.0524(19) 0.0270(14) 0.0241(13) 0.0094(11) 0.0063(13) 0.0073(14)
C22 0.0285(15) 0.062(2) 0.0573(19) 0.0431(17) 0.0138(14) 0.0272(16)
C21 0.0201(14) 0.069(2) 0.0410(16) 0.0336(16) 0.0039(12) 0.0181(15)
C023 0.0395(16) 0.0483(17) 0.068(2) 0.038(2) 0.0165(17) 0.0275(14)
C024 0.046(2) 0.038(3) 0.056(3) 0.023(2) 0.009(2) 0.027(2)
C025 0.035(2) 0.043(2) 0.060(2) 0.0219(19) 0.013(2) 0.0224(19)
C026 0.049(2) 0.047(2) 0.057(2) 0.0328(19) 0.0196(19) 0.0341(18)
C027 0.045(2) 0.039(2) 0.063(2) 0.0261(17) 0.0010(19) 0.0259(17)
C028 0.043(2) 0.038(2) 0.061(3) 0.0234(19) 0.0079(19) 0.0225(18)
C029 0.052(3) 0.045(3) 0.092(4) 0.028(3) -0.013(3) 0.021(2)
C0 0.056(8) 0.054(7) 0.052(8) 0.021(6) 0.012(6) 0.038(6)
C61 0.040(3) 0.039(3) 0.057(4) 0.029(3) 0.014(3) 0.032(3)
C62 0.0395(16) 0.0483(17) 0.068(2) 0.038(2) 0.0165(17) 0.0275(14)
C57 0.050(5) 0.047(4) 0.077(5) 0.036(4) -0.001(4) 0.022(4)
C58 0.058(5) 0.042(5) 0.068(5) 0.028(4) -0.006(5) 0.024(4)
C59 0.053(4) 0.042(5) 0.062(5) 0.027(4) 0.003(4) 0.026(4)
C60 0.040(4) 0.041(4) 0.057(4) 0.026(4) 0.011(4) 0.028(4)
C54 0.016(3) 0.017(6) 0.026(2) 0.010(2) 0.0055(19) 0.005(4)
O13 0.022(4) 0.0383(18) 0.028(4) 0.021(3) 0.010(3) 0.014(3)
N1 0.016(3) 0.017(6) 0.026(2) 0.010(2) 0.0055(19) 0.005(4)
C55 0.022(4) 0.0383(18) 0.028(4) 0.021(3) 0.010(3) 0.014(3)
C56 0.039(4) 0.047(4) 0.037(4) 0.025(3) 0.006(3) 0.025(4)

loop_
_atom_type_symbol
_atom_type_description
_atom_type_scat_dispersion_real
_atom_type_scat_dispersion_imag
_atom_type_scat_source
C C 0.0181 0.0091 'International Tables Vol C Tables 4.2.6.8 and 6.1.1.4'
H H 0.0000 0.0000 'International Tables Vol C Tables 4.2.6.8 and 6.1.1.4'
Fe Fe -1.1336 3.1974 'International Tables Vol C Tables 4.2.6.8 and 6.1.1.4'
N N 0.0311 0.0180 'International Tables Vol C Tables 4.2.6.8 and 6.1.1.4'
O O 0.0492 0.0322 'International Tables Vol C Tables 4.2.6.8 and 6.1.1.4'
P P 0.2955 0.4335 'International Tables Vol C Tables 4.2.6.8 and 6.1.1.4'

loop_
_geom_angle_atom_site_label_1
_geom_angle_atom_site_label_2
_geom_angle_atom_site_label_3
_geom_angle
_geom_angle_site_symmetry_1
_geom_angle_site_symmetry_3
_geom_angle_publ_flag
P2 Fe1 C2 95.86(5) . . ?
P3 Fe1 P2 88.56(2) . . ?
P3 Fe1 C2 136.31(5) . . ?
P1 Fe1 P2 88.19(2) . . ?
P1 Fe1 P3 92.82(2) . . ?
P1 Fe1 C2 130.66(5) . . ?
O1 Fe1 P2 95.19(5) . . ?
O1 Fe1 P3 168.31(5) . . ?
O1 Fe1 P1 98.35(5) . . ?
O1 Fe1 C2 32.32(7) . . ?
O2 Fe1 P2 90.62(5) . . ?
O2 Fe1 P3 104.42(5) . . ?
O2 Fe1 P1 162.68(5) . . ?
O2 Fe1 O1 64.54(6) . . ?
O2 Fe1 C2 32.38(7) . . ?
C54 Fe1 P2 175.0(15) . . ?
C54 Fe1 P3 87.2(16) . . ?
C54 Fe1 P1 94.7(13) . . ?
C54 Fe1 O1 88.5(16) . . ?
C54 Fe1 O2 87.8(13) . . ?
C54 Fe1 C2 85.4(14) . . ?
N1 Fe1 P2 173.6(15) . . ?
N1 Fe1 P3 89.0(17) . . ?
N1 Fe1 P1 97.8(14) . . ?
N1 Fe1 O1 86.1(17) . . ?
N1 Fe1 O2 84.3(14) . . ?
N1 Fe1 C2 81.9(16) . . ?
Fe3 Fe2 Fe4 60.417(14) . . ?
C12 Fe2 Fe3 51.81(7) . . ?
C12 Fe2 Fe4 50.88(7) . . ?
C1 Fe2 Fe3 49.51(7) . . ?
C1 Fe2 Fe4 48.00(7) . . ?
C1 Fe2 C12 83.98(10) . . ?
C3 Fe2 Fe3 106.72(8) . . ?
C3 Fe2 Fe4 136.74(8) . . ?
C3 Fe2 C12 154.21(11) . . ?
C3 Fe2 C1 90.99(10) . . ?
C3 Fe2 C5 94.12(11) . . ?
C4 Fe2 Fe3 148.51(8) . . ?
C4 Fe2 Fe4 88.24(8) . . ?
C4 Fe2 C12 111.77(11) . . ?
C4 Fe2 C1 108.05(10) . . ?
C4 Fe2 C3 93.86(12) . . ?
C4 Fe2 C5 96.68(12) . . ?
C5 Fe2 Fe3 105.11(8) . . ?
C5 Fe2 Fe4 128.58(8) . . ?
C5 Fe2 C12 80.53(10) . . ?
C5 Fe2 C1 154.35(11) . . ?
Fe2 Fe3 Fe4 60.485(15) . . ?
C12 Fe3 Fe2 52.50(7) . . ?
C12 Fe3 Fe4 51.03(7) . . ?
C1 Fe3 Fe2 49.49(7) . . ?
C1 Fe3 Fe4 48.03(7) . . ?
C1 Fe3 C12 84.48(10) . . ?
C6 Fe3 Fe2 143.09(8) . . ?
C6 Fe3 Fe4 97.81(8) . . ?
C6 Fe3 C12 137.64(11) . . ?
C6 Fe3 C1 93.62(10) . . ?
C6 Fe3 C8 95.39(12) . . ?
C8 Fe3 Fe2 120.99(9) . . ?
C8 Fe3 Fe4 119.48(10) . . ?
C8 Fe3 C12 81.40(12) . . ?
C8 Fe3 C1 165.71(12) . . ?
C7 Fe3 Fe2 85.50(9) . . ?
C7 Fe3 Fe4 140.04(9) . . ?
C7 Fe3 C12 124.12(11) . . ?
C7 Fe3 C1 94.58(11) . . ?
C7 Fe3 C6 98.23(12) . . ?
C7 Fe3 C8 95.08(13) . . ?
Fe3 Fe4 Fe2 59.099(14) . . ?
C12 Fe4 Fe2 51.93(7) . . ?
C12 Fe4 Fe3 51.40(7) . . ?
C1 Fe4 Fe2 48.90(7) . . ?
C1 Fe4 Fe3 48.95(7) . . ?
C1 Fe4 C12 85.47(10) . . ?
C10 Fe4 Fe2 143.70(8) . . ?
C10 Fe4 Fe3 91.66(9) . . ?
C10 Fe4 C12 127.39(12) . . ?
C10 Fe4 C1 96.31(11) . . ?
C10 Fe4 C11 94.41(12) . . ?
C9 Fe4 Fe2 95.29(9) . . ?
C9 Fe4 Fe3 141.13(9) . . ?
C9 Fe4 C12 136.31(11) . . ?
C9 Fe4 C1 92.29(12) . . ?
C9 Fe4 C10 96.25(12) . . ?
C9 Fe4 C11 95.75(14) . . ?
C11 Fe4 Fe2 118.47(9) . . ?
C11 Fe4 Fe3 121.56(10) . . ?
C11 Fe4 C12 80.64(11) . . ?
C11 Fe4 C1 165.81(11) . . ?
C36 P2 Fe1 122.95(8) . . ?
C36 P2 C16 101.32(10) . . ?
C30 P2 Fe1 112.22(7) . . ?
C30 P2 C36 99.53(10) . . ?
C30 P2 C16 105.65(11) . . ?
C16 P2 Fe1 113.10(7) . . ?
C24 P3 Fe1 119.02(8) . . ?
C24 P3 C15 102.49(11) . . ?
C24 P3 C18 100.55(11) . . ?
C15 P3 Fe1 114.46(7) . . ?
C18 P3 Fe1 114.47(8) . . ?
C18 P3 C15 103.72(11) . . ?
C48 P1 Fe1 118.58(8) . . ?
C48 P1 C42 101.36(11) . . ?
C17 P1 Fe1 114.04(8) . . ?
C17 P1 C48 104.07(11) . . ?
C17 P1 C42 105.49(11) . . ?
C42 P1 Fe1 111.79(8) . . ?
C2 O1 Fe1 89.45(13) . . ?
C2 O2 Fe1 89.47(13) . . ?
C41 C36 P2 123.21(18) . . ?
C41 C36 C37 119.3(2) . . ?
C37 C36 P2 117.41(18) . . ?
H13A C13 H13B 109.5 . . ?
H13A C13 H13C 109.5 . . ?
H13B C13 H13C 109.5 . . ?
C14 C13 H13A 109.5 . . ?
C14 C13 H13B 109.5 . . ?
C14 C13 H13C 109.5 . . ?
C31 C30 P2 123.70(18) . . ?
C31 C30 C35 119.3(2) . . ?
C35 C30 P2 116.96(18) . . ?
C30 C31 H31 119.9 . . ?
C32 C31 C30 120.1(2) . . ?
C32 C31 H31 119.9 . . ?
Fe3 C12 Fe2 75.69(9) . . ?
Fe4 C12 Fe2 77.19(9) . . ?
Fe4 C12 Fe3 77.56(9) . . ?
O12 C12 Fe2 133.23(18) . . ?
O12 C12 Fe3 134.7(2) . . ?
O12 C12 Fe4 134.5(2) . . ?
C29 C28 H28 119.9 . . ?
C27 C28 H28 119.9 . . ?
C27 C28 C29 120.2(2) . . ?
C28 C29 H29 120.0 . . ?
C24 C29 C28 120.0(2) . . ?
C24 C29 H29 120.0 . . ?
O1 C2 Fe1 58.22(11) . . ?
O1 C2 O2 116.0(2) . . ?
O1 C2 C1 121.7(2) . . ?
O2 C2 Fe1 58.15(11) . . ?
O2 C2 C1 122.16(19) . . ?
C1 C2 Fe1 170.22(16) . . ?
C49 C48 P1 122.72(19) . . ?
C53 C48 P1 118.57(19) . . ?
C53 C48 C49 118.7(2) . . ?
Fe2 C1 Fe3 81.00(9) . . ?
Fe4 C1 Fe2 83.11(9) . . ?
Fe4 C1 Fe3 83.02(9) . . ?
C2 C1 Fe2 135.21(17) . . ?
C2 C1 Fe3 121.66(16) . . ?
C2 C1 Fe4 133.47(17) . . ?
P1 C17 H17A 108.0 . . ?
P1 C17 H17B 108.0 . . ?
H17A C17 H17B 107.3 . . ?
C14 C17 P1 117.11(16) . . ?
C14 C17 H17A 108.0 . . ?
C14 C17 H17B 108.0 . . ?
C29 C24 P3 121.75(18) . . ?
C29 C24 C25 119.4(2) . . ?
C25 C24 P3 118.82(19) . . ?
C13 C14 C17 106.53(18) . . ?
C13 C14 C15 106.28(19) . . ?
C13 C14 C16 108.11(18) . . ?
C17 C14 C15 111.03(18) . . ?
C16 C14 C17 112.49(19) . . ?
C16 C14 C15 112.00(18) . . ?
C42 C43 H43 119.7 . . ?
C44 C43 H43 119.7 . . ?
C44 C43 C42 120.6(3) . . ?
P3 C15 H15A 107.9 . . ?
P3 C15 H15B 107.9 . . ?
C14 C15 P3 117.49(16) . . ?
C14 C15 H15A 107.9 . . ?
C14 C15 H15B 107.9 . . ?
H15A C15 H15B 107.2 . . ?
C19 C18 P3 121.68(19) . . ?
C19 C18 C23 119.2(2) . . ?
C23 C18 P3 119.0(2) . . ?
C28 C27 H27 120.0 . . ?
C26 C27 C28 119.9(2) . . ?
C26 C27 H27 120.0 . . ?
C30 C35 H35 119.8 . . ?
C34 C35 C30 120.3(2) . . ?
C34 C35 H35 119.8 . . ?
O6 C6 Fe3 177.5(2) . . ?
P2 C16 H16A 107.9 . . ?
P2 C16 H16B 107.9 . . ?
C14 C16 P2 117.52(16) . . ?
C14 C16 H16A 107.9 . . ?
C14 C16 H16B 107.9 . . ?
H16A C16 H16B 107.2 . . ?
C48 C49 H49 119.9 . . ?
C50 C49 C48 120.2(2) . . ?
C50 C49 H49 119.9 . . ?
C24 C25 H25 119.9 . . ?
C26 C25 C24 120.3(2) . . ?
C26 C25 H25 119.9 . . ?
C43 C42 P1 123.42(19) . . ?
C43 C42 C47 118.7(2) . . ?
C47 C42 P1 117.9(2) . . ?
O3 C3 Fe2 173.3(2) . . ?
C36 C41 H41 120.1 . . ?
C36 C41 C40 119.7(2) . . ?
C40 C41 H41 120.1 . . ?
C18 C19 H19 119.8 . . ?
C18 C19 C20 120.3(3) . . ?
C20 C19 H19 119.8 . . ?
C41 C40 H40 119.8 . . ?
C39 C40 C41 120.4(2) . . ?
C39 C40 H40 119.8 . . ?
C36 C37 H37 119.8 . . ?
C38 C37 C36 120.5(2) . . ?
C38 C37 H37 119.8 . . ?
C42 C47 H47 119.8 . . ?
C46 C47 C42 120.3(3) . . ?
C46 C47 H47 119.8 . . ?
C35 C34 H34 120.1 . . ?
C33 C34 C35 119.9(2) . . ?
C33 C34 H34 120.1 . . ?
C31 C32 H32 119.9 . . ?
C33 C32 C31 120.1(2) . . ?
C33 C32 H32 119.9 . . ?
C34 C33 H33 119.9 . . ?
C32 C33 C34 120.3(2) . . ?
C32 C33 H33 119.9 . . ?
O8 C8 Fe3 179.1(3) . . ?
O4 C4 Fe2 176.9(2) . . ?
C27 C26 H26 119.9 . . ?
C25 C26 C27 120.1(2) . . ?
C25 C26 H26 119.9 . . ?
O10 C10 Fe4 177.3(3) . . ?
O5 C5 Fe2 178.4(3) . . ?
C40 C39 H39 119.9 . . ?
C40 C39 C38 120.2(2) . . ?
C38 C39 H39 119.9 . . ?
C47 C46 H46 119.7 . . ?
C45 C46 C47 120.5(3) . . ?
C45 C46 H46 119.7 . . ?
C49 C50 H50 119.7 . . ?
C51 C50 C49 120.6(3) . . ?
C51 C50 H50 119.7 . . ?
C43 C44 H44 119.9 . . ?
C45 C44 C43 120.1(3) . . ?
C45 C44 H44 119.9 . . ?
C48 C53 H53 119.7 . . ?
C52 C53 C48 120.6(3) . . ?
C52 C53 H53 119.7 . . ?
C37 C38 H38 120.0 . . ?
C39 C38 C37 119.9(3) . . ?
C39 C38 H38 120.0 . . ?
C46 C45 H45 120.1 . . ?
C44 C45 C46 119.8(3) . . ?
C44 C45 H45 120.1 . . ?
O7 C7 Fe3 177.9(3) . . ?
O9 C9 Fe4 178.6(3) . . ?
C19 C20 H20 120.0 . . ?
C21 C20 C19 120.0(3) . . ?
C21 C20 H20 120.0 . . ?
O11 C11 Fe4 179.2(3) . . ?
C18 C23 H23 120.1 . . ?
C22 C23 C18 119.8(3) . . ?
C22 C23 H23 120.1 . . ?
C50 C51 H51 120.2 . . ?
C50 C51 C52 119.5(3) . . ?
C52 C51 H51 120.2 . . ?
C53 C52 C51 120.3(3) . . ?
C53 C52 H52 119.9 . . ?
C51 C52 H52 119.9 . . ?
C23 C22 H22 119.6 . . ?
C21 C22 C23 120.7(3) . . ?
C21 C22 H22 119.6 . . ?
C20 C21 H21 120.0 . . ?
C22 C21 C20 119.9(3) . . ?
C22 C21 H21 120.0 . . ?
C026 C023 H023 119.3 . . ?
C026 C023 C027 121.4(6) . . ?
C027 C023 H023 119.3 . . ?
C025 C024 H024 119.6 . . ?
C025 C024 C027 120.9(5) . . ?
C027 C024 H024 119.6 . . ?
C024 C025 H025 119.9 . . ?
C024 C025 C028 120.1(5) . . ?
C028 C025 H025 119.9 . . ?
C023 C026 H026 120.0 . . ?
C028 C026 C023 120.1(5) . . ?
C028 C026 H026 120.0 . . ?
C023 C027 C024 117.9(5) . . ?
C023 C027 C029 120.5(5) . . ?
C024 C027 C029 121.5(5) . . ?
C025 C028 H028 120.2 . . ?
C026 C028 C025 119.5(5) . . ?
C026 C028 H028 120.2 . . ?
C027 C029 H02A 109.5 . . ?
C027 C029 H02B 109.5 . . ?
C027 C029 H02C 109.5 . . ?
H02A C029 H02B 109.5 . . ?
H02A C029 H02C 109.5 . . ?
H02B C029 H02C 109.5 . . ?
H0A C0 H0B 109.5 . . ?
H0A C0 H0C 109.5 . . ?
H0B C0 H0C 109.5 . . ?
C61 C0 H0A 109.5 . . ?
C61 C0 H0B 109.5 . . ?
C61 C0 H0C 109.5 . . ?
C62 C61 C0 121.3(16) . . ?
C60 C61 C0 121.3(14) . . ?
C60 C61 C62 117.3(15) . . ?
C61 C62 H62 119.6 . . ?
C57 C62 C61 120.9(19) . . ?
C57 C62 H62 119.6 . . ?
C62 C57 H57 120.6 . . ?
C62 C57 C58 118.7(17) . . ?
C58 C57 H57 120.6 . . ?
C57 C58 H58 120.0 . . ?
C59 C58 C57 120.1(17) . . ?
C59 C58 H58 120.0 . . ?
C58 C59 H59 119.4 . . ?
C58 C59 C60 121.3(19) . . ?
C60 C59 H59 119.4 . . ?
C61 C60 H60 119.4 . . ?
C59 C60 C61 121.2(17) . . ?
C59 C60 H60 119.4 . . ?
O13 C54 Fe1 173(4) . . ?
C55 N1 Fe1 176(5) . . ?
N1 C55 C56 174(5) . . ?
C55 C56 H56A 109.5 . . ?
C55 C56 H56B 109.5 . . ?
C55 C56 H56C 109.5 . . ?
H56A C56 H56B 109.5 . . ?
H56A C56 H56C 109.5 . . ?
H56B C56 H56C 109.5 . . ?

loop_
_geom_bond_atom_site_label_1
_geom_bond_atom_site_label_2
_geom_bond_distance
_geom_bond_site_symmetry_2
_geom_bond_publ_flag
Fe1 P2 2.2728(6) . ?
Fe1 P3 2.2230(7) . ?
Fe1 P1 2.2229(6) . ?
Fe1 O1 2.0341(16) . ?
Fe1 O2 2.0326(16) . ?
Fe1 C2 2.393(2) . ?
Fe1 C54 1.826(9) . ?
Fe1 N1 1.936(10) . ?
Fe2 Fe3 2.5355(5) . ?
Fe2 Fe4 2.5715(5) . ?
Fe2 C12 2.076(2) . ?
Fe2 C1 1.952(2) . ?
Fe2 C3 1.802(3) . ?
Fe2 C4 1.779(3) . ?
Fe2 C5 1.804(3) . ?
Fe3 Fe4 2.5698(5) . ?
Fe3 C12 2.057(3) . ?
Fe3 C1 1.952(2) . ?
Fe3 C6 1.799(3) . ?
Fe3 C8 1.810(3) . ?
Fe3 C7 1.782(3) . ?
Fe4 C12 2.046(2) . ?
Fe4 C1 1.925(2) . ?
Fe4 C10 1.798(3) . ?
Fe4 C9 1.796(3) . ?
Fe4 C11 1.810(3) . ?
P2 C36 1.840(2) . ?
P2 C30 1.837(2) . ?
P2 C16 1.852(2) . ?
P3 C24 1.835(2) . ?
P3 C15 1.847(2) . ?
P3 C18 1.839(2) . ?
P1 C48 1.838(2) . ?
P1 C17 1.837(2) . ?
P1 C42 1.839(3) . ?
O1 C2 1.279(3) . ?
O2 C2 1.281(3) . ?
O12 C12 1.196(3) . ?
O6 C6 1.146(3) . ?
O3 C3 1.143(3) . ?
O10 C10 1.138(3) . ?
O5 C5 1.142(3) . ?
O4 C4 1.147(3) . ?
O7 C7 1.151(3) . ?
O11 C11 1.142(4) . ?
O9 C9 1.144(4) . ?
O8 C8 1.143(4) . ?
C36 C41 1.390(3) . ?
C36 C37 1.398(3) . ?
C13 H13A 0.9800 . ?
C13 H13B 0.9800 . ?
C13 H13C 0.9800 . ?
C13 C14 1.528(3) . ?
C30 C31 1.395(3) . ?
C30 C35 1.397(3) . ?
C31 H31 0.9500 . ?
C31 C32 1.392(3) . ?
C28 H28 0.9500 . ?
C28 C29 1.391(3) . ?
C28 C27 1.386(4) . ?
C29 H29 0.9500 . ?
C29 C24 1.390(3) . ?
C2 C1 1.457(3) . ?
C48 C49 1.396(4) . ?
C48 C53 1.395(4) . ?
C17 H17A 0.9900 . ?
C17 H17B 0.9900 . ?
C17 C14 1.544(3) . ?
C24 C25 1.395(3) . ?
C14 C15 1.545(3) . ?
C14 C16 1.542(3) . ?
C43 H43 0.9500 . ?
C43 C42 1.396(4) . ?
C43 C44 1.396(4) . ?
C15 H15A 0.9900 . ?
C15 H15B 0.9900 . ?
C18 C19 1.391(4) . ?
C18 C23 1.398(4) . ?
C27 H27 0.9500 . ?
C27 C26 1.385(4) . ?
C35 H35 0.9500 . ?
C35 C34 1.390(3) . ?
C16 H16A 0.9900 . ?
C16 H16B 0.9900 . ?
C49 H49 0.9500 . ?
C49 C50 1.383(4) . ?
C25 H25 0.9500 . ?
C25 C26 1.385(4) . ?
C42 C47 1.396(4) . ?
C41 H41 0.9500 . ?
C41 C40 1.395(3) . ?
C19 H19 0.9500 . ?
C19 C20 1.396(4) . ?
C40 H40 0.9500 . ?
C40 C39 1.381(4) . ?
C37 H37 0.9500 . ?
C37 C38 1.385(3) . ?
C47 H47 0.9500 . ?
C47 C46 1.388(4) . ?
C34 H34 0.9500 . ?
C34 C33 1.388(4) . ?
C32 H32 0.9500 . ?
C32 C33 1.382(4) . ?
C33 H33 0.9500 . ?
C26 H26 0.9500 . ?
C39 H39 0.9500 . ?
C39 C38 1.382(4) . ?
C46 H46 0.9500 . ?
C46 C45 1.387(5) . ?
C50 H50 0.9500 . ?
C50 C51 1.380(4) . ?
C44 H44 0.9500 . ?
C44 C45 1.378(4) . ?
C53 H53 0.9500 . ?
C53 C52 1.382(4) . ?
C38 H38 0.9500 . ?
C45 H45 0.9500 . ?
C20 H20 0.9500 . ?
C20 C21 1.380(5) . ?
C23 H23 0.9500 . ?
C23 C22 1.390(4) . ?
C51 H51 0.9500 . ?
C51 C52 1.385(4) . ?
C52 H52 0.9500 . ?
C22 H22 0.9500 . ?
C22 C21 1.379(5) . ?
C21 H21 0.9500 . ?
C023 H023 0.9500 . ?
C023 C026 1.379(8) . ?
C023 C027 1.384(9) . ?
C024 H024 0.9500 . ?
C024 C025 1.366(7) . ?
C024 C027 1.404(7) . ?
C025 H025 0.9500 . ?
C025 C028 1.400(7) . ?
C026 H026 0.9500 . ?
C026 C028 1.373(6) . ?
C027 C029 1.488(7) . ?
C028 H028 0.9500 . ?
C029 H02A 0.9800 . ?
C029 H02B 0.9800 . ?
C029 H02C 0.9800 . ?
C0 H0A 0.9800 . ?
C0 H0B 0.9800 . ?
C0 H0C 0.9800 . ?
C0 C61 1.491(16) . ?
C61 C62 1.400(19) . ?
C61 C60 1.394(17) . ?
C62 H62 0.9500 . ?
C62 C57 1.373(18) . ?
C57 H57 0.9500 . ?
C57 C58 1.417(17) . ?
C58 H58 0.9500 . ?
C58 C59 1.330(17) . ?
C59 H59 0.9500 . ?
C59 C60 1.364(17) . ?
C60 H60 0.9500 . ?
C54 O13 1.140(8) . ?
N1 C55 1.145(8) . ?
C55 C56 1.454(9) . ?
C56 H56A 0.9800 . ?
C56 H56B 0.9800 . ?
C56 H56C 0.9800 . ?

loop_
_geom_torsion_atom_site_label_1
_geom_torsion_atom_site_label_2
_geom_torsion_atom_site_label_3
_geom_torsion_atom_site_label_4
_geom_torsion
_geom_torsion_site_symmetry_1
_geom_torsion_site_symmetry_2
_geom_torsion_site_symmetry_3
_geom_torsion_site_symmetry_4
_geom_torsion_publ_flag
Fe1 P2 C36 C41 0.5(2) . . . . ?
Fe1 P2 C36 C37 177.96(15) . . . . ?
Fe1 P2 C30 C31 -101.56(19) . . . . ?
Fe1 P2 C30 C35 75.73(18) . . . . ?
Fe1 P2 C16 C14 11.37(19) . . . . ?
Fe1 P3 C24 C29 -10.7(2) . . . . ?
Fe1 P3 C24 C25 170.04(16) . . . . ?
Fe1 P3 C15 C14 6.91(19) . . . . ?
Fe1 P3 C18 C19 -84.2(2) . . . . ?
Fe1 P3 C18 C23 91.0(2) . . . . ?
Fe1 P1 C48 C49 139.30(19) . . . . ?
Fe1 P1 C48 C53 -42.4(2) . . . . ?
Fe1 P1 C17 C14 17.95(19) . . . . ?
Fe1 P1 C42 C43 -111.7(2) . . . . ?
Fe1 P1 C42 C47 67.0(2) . . . . ?
Fe1 O1 C2 O2 -7.27(19) . . . . ?
Fe1 O1 C2 C1 168.49(19) . . . . ?
Fe1 O2 C2 O1 7.27(19) . . . . ?
Fe1 O2 C2 C1 -168.47(19) . . . . ?
P2 C36 C41 C40 176.49(19) . . . . ?
P2 C36 C37 C38 -176.5(2) . . . . ?
P2 C30 C31 C32 176.75(17) . . . . ?
P2 C30 C35 C34 -176.79(18) . . . . ?
P3 C24 C25 C26 -179.7(2) . . . . ?
P3 C18 C19 C20 174.8(2) . . . . ?
P3 C18 C23 C22 -175.5(2) . . . . ?
P1 C48 C49 C50 -179.5(2) . . . . ?
P1 C48 C53 C52 -179.9(2) . . . . ?
P1 C17 C14 C13 170.91(16) . . . . ?
P1 C17 C14 C15 -73.8(2) . . . . ?
P1 C17 C14 C16 52.6(2) . . . . ?
P1 C42 C47 C46 179.8(2) . . . . ?
O1 C2 C1 Fe2 169.09(17) . . . . ?
O1 C2 C1 Fe3 -79.8(2) . . . . ?
O1 C2 C1 Fe4 33.0(3) . . . . ?
O2 C2 C1 Fe2 -15.4(4) . . . . ?
O2 C2 C1 Fe3 95.7(2) . . . . ?
O2 C2 C1 Fe4 -151.49(18) . . . . ?
C36 P2 C30 C31 126.8(2) . . . . ?
C36 P2 C30 C35 -55.90(19) . . . . ?
C36 P2 C16 C14 144.87(17) . . . . ?
C36 C41 C40 C39 0.0(4) . . . . ?
C36 C37 C38 C39 -0.3(4) . . . . ?
C13 C14 C15 P3 174.10(16) . . . . ?
C13 C14 C16 P2 173.24(16) . . . . ?
C30 P2 C36 C41 124.9(2) . . . . ?
C30 P2 C36 C37 -57.6(2) . . . . ?
C30 P2 C16 C14 -111.75(18) . . . . ?
C30 C31 C32 C33 -0.1(3) . . . . ?
C30 C35 C34 C33 -0.2(4) . . . . ?
C31 C30 C35 C34 0.6(3) . . . . ?
C31 C32 C33 C34 0.5(4) . . . . ?
C28 C29 C24 P3 179.35(17) . . . . ?
C28 C29 C24 C25 -1.4(3) . . . . ?
C28 C27 C26 C25 -1.1(4) . . . . ?
C29 C28 C27 C26 0.7(4) . . . . ?
C29 C24 C25 C26 1.0(4) . . . . ?
C48 P1 C17 C14 148.63(17) . . . . ?
C48 P1 C42 C43 121.0(2) . . . . ?
C48 P1 C42 C47 -60.3(2) . . . . ?
C48 C49 C50 C51 -0.6(4) . . . . ?
C48 C53 C52 C51 -0.6(5) . . . . ?
C17 P1 C48 C49 11.4(2) . . . . ?
C17 P1 C48 C53 -170.4(2) . . . . ?
C17 P1 C42 C43 12.7(2) . . . . ?
C17 P1 C42 C47 -168.55(19) . . . . ?
C17 C14 C15 P3 58.6(2) . . . . ?
C17 C14 C16 P2 -69.4(2) . . . . ?
C24 P3 C15 C14 137.20(17) . . . . ?
C24 P3 C18 C19 147.0(2) . . . . ?
C24 P3 C18 C23 -37.8(2) . . . . ?
C24 C25 C26 C27 0.3(4) . . . . ?
C43 C42 C47 C46 -1.4(4) . . . . ?
C43 C44 C45 C46 -0.9(4) . . . . ?
C15 P3 C24 C29 -138.13(19) . . . . ?
C15 P3 C24 C25 42.6(2) . . . . ?
C15 P3 C18 C19 41.2(2) . . . . ?
C15 P3 C18 C23 -143.6(2) . . . . ?
C15 C14 C16 P2 56.5(2) . . . . ?
C18 P3 C24 C29 115.1(2) . . . . ?
C18 P3 C24 C25 -64.2(2) . . . . ?
C18 P3 C15 C14 -118.49(18) . . . . ?
C18 C19 C20 C21 0.2(4) . . . . ?
C18 C23 C22 C21 0.9(4) . . . . ?
C27 C28 C29 C24 0.5(3) . . . . ?
C35 C30 C31 C32 -0.5(3) . . . . ?
C35 C34 C33 C32 -0.4(4) . . . . ?
C16 P2 C36 C41 -126.9(2) . . . . ?
C16 P2 C36 C37 50.6(2) . . . . ?
C16 P2 C30 C31 22.1(2) . . . . ?
C16 P2 C30 C35 -160.59(17) . . . . ?
C16 C14 C15 P3 -68.0(2) . . . . ?
C49 C48 C53 C52 -1.6(4) . . . . ?
C49 C50 C51 C52 -1.5(5) . . . . ?
C42 P1 C48 C49 -98.0(2) . . . . ?
C42 P1 C48 C53 80.3(2) . . . . ?
C42 P1 C17 C14 -105.10(18) . . . . ?
C42 C43 C44 C45 0.6(4) . . . . ?
C42 C47 C46 C45 1.2(4) . . . . ?
C41 C36 C37 C38 1.1(4) . . . . ?
C41 C40 C39 C38 0.9(4) . . . . ?
C19 C18 C23 C22 -0.1(4) . . . . ?
C19 C20 C21 C22 0.5(5) . . . . ?
C40 C39 C38 C37 -0.7(4) . . . . ?
C37 C36 C41 C40 -1.0(4) . . . . ?
C47 C46 C45 C44 0.0(5) . . . . ?
C50 C51 C52 C53 2.1(5) . . . . ?
C44 C43 C42 P1 179.23(19) . . . . ?
C44 C43 C42 C47 0.5(4) . . . . ?
C53 C48 C49 C50 2.2(4) . . . . ?
C23 C18 C19 C20 -0.4(4) . . . . ?
C23 C22 C21 C20 -1.0(5) . . . . ?
C023 C026 C028 C025 1.1(11) . . . . ?
C024 C025 C028 C026 -0.3(7) . . . . ?
C025 C024 C027 C023 -1.7(11) . . . . ?
C025 C024 C027 C029 178.1(4) . . . . ?
C026 C023 C027 C024 2.6(18) . . . . ?
C026 C023 C027 C029 -177.2(10) . . . . ?
C027 C023 C026 C028 -2.4(19) . . . . ?
C027 C024 C025 C028 0.6(7) . . . . ?
C0 C61 C62 C57 -175(4) . . . . ?
C0 C61 C60 C59 -179.1(18) . . . . ?
C61 C62 C57 C58 -8(8) . . . . ?
C62 C61 C60 C59 0(4) . . . . ?
C62 C57 C58 C59 4(4) . . . . ?
C57 C58 C59 C60 3(3) . . . . ?
C58 C59 C60 C61 -5(3) . . . . ?
C60 C61 C62 C57 6(8) . . . . ?
